data_4334043
loop_
_publ_author_name
'Katharine A. Smart'
'Mary Grellier'
'Laure Vendier'
'Sax A. Mason'
'Silvia C. Capelli'
'Alberto Albinati'
'Sylviane Sabo-Etienne'

_publ_contact_author
;
Sylviane Sabo-Etienne
;
_publ_contact_author_address
;
Laboratoire de Chimie de Coordination
205 Route de Narbonne
31077 Toulouse Cedex 04
;
_publ_contact_author_email Sylviane.Sabo@lcc-toulouse.fr
_publ_section_title
;
 Step-by-Step Introduction of Silazane Moieties at Ruthenium: Different
 Extents of Ru-H-Si Bond Activation
;
_journal_name_full 'Inorganic Chemistry'
_journal_page_first 2654
_journal_page_last 2661
_journal_paper_doi 10.1021/ic302682f
_journal_volume 52
_journal_year 2013
_chemical_absolute_configuration ad
_chemical_compound_source 'synthesis as described'
_chemical_formula_moiety 'C24 H40 N6 Ru1 Si3'
_chemical_formula_sum 'C24 H40 N6 Ru Si3'
_chemical_formula_weight 597.96
_chemical_name_systematic
;
 ?
;
_space_group_IT_number 19
_symmetry_cell_setting orthorhombic
_symmetry_Int_Tables_number 19
_symmetry_space_group_name_Hall 'P 2ac 2ab'
_symmetry_space_group_name_H-M 'P 21 21 21'
_atom_sites_solution_hydrogens geom
_atom_sites_solution_primary direct
_atom_sites_solution_secondary difmap
_cell_angle_alpha 90
_cell_angle_beta 90
_cell_angle_gamma 90
_cell_formula_units_Z 8
_cell_length_a 9.6790(6)
_cell_length_b 16.0690(8)
_cell_length_c 36.6520(18)
_cell_measurement_reflns_used 9199
_cell_measurement_temperature 100(2)
_cell_measurement_theta_max 35.28
_cell_measurement_theta_min 2.45
_cell_measurement_wavelength 0.71073
_cell_volume 5700.6(5)
_computing_cell_refinement 'Bruker SMART'
_computing_data_collection 'Bruker SMART'
_computing_data_reduction 'Bruker SAINT'
_computing_molecular_graphics 'Ortep-3 for Windows (Farrugia, 1997)'
_computing_publication_material 'WinGX publication routines (Farrugia, 1999)'
_computing_structure_refinement 'SHELXL-97 (Sheldrick, 2008)'
_computing_structure_solution 'Bruker SHELXTL'
_diffrn_ambient_temperature 100(2)
_diffrn_measured_fraction_theta_full 0.997
_diffrn_measured_fraction_theta_max 0.997
_diffrn_measurement_device_type 'Bruker Kappa APEX II'
_diffrn_measurement_method \w-\f
_diffrn_radiation_monochromator graphite
_diffrn_radiation_source 'fine-focus sealed tube'
_diffrn_radiation_type MoK\a
_diffrn_radiation_wavelength 0.71073
_diffrn_reflns_av_R_equivalents 0.0288
_diffrn_reflns_av_unetI/netI 0.0145
_diffrn_reflns_limit_h_max 12
_diffrn_reflns_limit_h_min -12
_diffrn_reflns_limit_k_max 20
_diffrn_reflns_limit_k_min -19
_diffrn_reflns_limit_l_max 45
_diffrn_reflns_limit_l_min -45
_diffrn_reflns_number 123481
_diffrn_reflns_theta_full 26.37
_diffrn_reflns_theta_max 26.37
_diffrn_reflns_theta_min 3.3
_diffrn_standards_decay_% 0
_diffrn_standards_interval_count 0
_diffrn_standards_interval_time 0
_diffrn_standards_number 0
_exptl_absorpt_coefficient_mu 0.7
_exptl_absorpt_correction_T_max 0.92
_exptl_absorpt_correction_T_min 0.85
_exptl_absorpt_correction_type multi-scan
_exptl_absorpt_process_details
;
        [c.f. r.h. blessing, acta cryst. (1995), a51, 33-38]
;
_exptl_crystal_colour colourless
_exptl_crystal_density_diffrn 1.393
_exptl_crystal_description block
_exptl_crystal_F_000 2496
_exptl_crystal_size_max 0.2
_exptl_crystal_size_mid 0.18
_exptl_crystal_size_min 0.12
_refine_diff_density_max 0.266
_refine_diff_density_min -0.215
_refine_diff_density_rms 0.042
_refine_ls_abs_structure_details 'Flack H D (1983), Acta Cryst. A39, 876-881'
_refine_ls_abs_structure_Flack -0.019(10)
_refine_ls_extinction_method none
_refine_ls_goodness_of_fit_ref 1.11
_refine_ls_hydrogen_treatment mixed
_refine_ls_matrix_type full
_refine_ls_number_parameters 639
_refine_ls_number_reflns 11635
_refine_ls_number_restraints 0
_refine_ls_restrained_S_all 1.11
_refine_ls_R_factor_all 0.0169
_refine_ls_R_factor_gt 0.0161
_refine_ls_shift/su_max 0.001
_refine_ls_shift/su_mean 0
_refine_ls_structure_factor_coef Fsqd
_refine_ls_weighting_details 'calc w=1/[\s^2^(Fo^2^)+(0.0157P)^2^+2.3082P] where P=(Fo^2^+2Fc^2^)/3'
_refine_ls_weighting_scheme calc
_refine_ls_wR_factor_gt 0.0393
_refine_ls_wR_factor_ref 0.0398
_reflns_number_gt 11371
_reflns_number_total 11635
_reflns_threshold_expression >2\s(I)
_cod_data_source_file ic302682f_si_002_4.cif
_cod_data_source_block kso071210
_cod_database_code 4334043

loop_
_symmetry_equiv_pos_as_xyz
'x, y, z'
'x+1/2, -y+1/2, -z'
'-x, y+1/2, -z+1/2'
'-x+1/2, -y, z+1/2'

loop_
_atom_site_label
_atom_site_type_symbol
_atom_site_fract_x
_atom_site_fract_y
_atom_site_fract_z
_atom_site_U_iso_or_equiv
_atom_site_adp_type
_atom_site_occupancy
_atom_site_symmetry_multiplicity
_atom_site_calc_flag
_atom_site_refinement_flags
C1 C 0.7135(2) -0.34843(14) 0.26297(5) 0.0285(5) Uani 1 1 d .
H1A H 0.7525 -0.3062 0.2793 0.043 Uiso 1 1 calc R
H1B H 0.7066 -0.4016 0.276 0.043 Uiso 1 1 calc R
H1C H 0.6213 -0.3309 0.255 0.043 Uiso 1 1 calc R
C2 C 1.44814(19) -0.29303(13) 0.18037(6) 0.0259(4) Uani 1 1 d .
H2A H 1.5191 -0.3276 0.1688 0.039 Uiso 1 1 calc R
H2B H 1.4614 -0.2935 0.2069 0.039 Uiso 1 1 calc R
H2C H 1.4556 -0.2358 0.1713 0.039 Uiso 1 1 calc R
C3 C 1.0130(2) -0.66612(11) 0.10551(5) 0.0268(4) Uani 1 1 d .
H3A H 0.9397 -0.7035 0.114 0.04 Uiso 1 1 calc R
H3B H 1.1032 -0.6895 0.112 0.04 Uiso 1 1 calc R
H3C H 1.0068 -0.6598 0.079 0.04 Uiso 1 1 calc R
C4 C 0.9502(2) -0.49729(13) 0.26474(5) 0.0260(4) Uani 1 1 d .
H4A H 1.0269 -0.4616 0.2725 0.039 Uiso 1 1 calc R
H4B H 0.9836 -0.5544 0.2615 0.039 Uiso 1 1 calc R
H4C H 0.8775 -0.4964 0.2833 0.039 Uiso 1 1 calc R
C5 C 0.7276(2) -0.52934(13) 0.21131(5) 0.0282(5) Uani 1 1 d .
H5A H 0.6655 -0.5289 0.2324 0.042 Uiso 1 1 calc R
H5B H 0.7615 -0.586 0.2072 0.042 Uiso 1 1 calc R
H5C H 0.6775 -0.5102 0.1896 0.042 Uiso 1 1 calc R
C6 C 1.3198(2) -0.43417(15) 0.23562(6) 0.0351(5) Uani 1 1 d .
H6A H 1.3649 -0.4755 0.22 0.053 Uiso 1 1 calc R
H6B H 1.2662 -0.4627 0.2545 0.053 Uiso 1 1 calc R
H6C H 1.3902 -0.399 0.2471 0.053 Uiso 1 1 calc R
C7 C 1.1646(2) -0.27353(13) 0.23726(5) 0.0279(5) Uani 1 1 d .
H7A H 1.252 -0.2519 0.2469 0.042 Uiso 1 1 calc R
H7B H 1.1049 -0.2902 0.2576 0.042 Uiso 1 1 calc R
H7C H 1.1185 -0.2301 0.2229 0.042 Uiso 1 1 calc R
C8 C 1.1495(3) -0.63582(13) 0.18734(6) 0.0340(5) Uani 1 1 d .
H8A H 1.0628 -0.647 0.2002 0.051 Uiso 1 1 calc R
H8B H 1.2214 -0.6212 0.205 0.051 Uiso 1 1 calc R
H8C H 1.1776 -0.6856 0.1738 0.051 Uiso 1 1 calc R
C9 C 1.2908(2) -0.54197(15) 0.12810(6) 0.0340(5) Uani 1 1 d .
H9A H 1.3159 -0.5981 0.12 0.051 Uiso 1 1 calc R
H9B H 1.3639 -0.5197 0.1438 0.051 Uiso 1 1 calc R
H9C H 1.2793 -0.5058 0.1068 0.051 Uiso 1 1 calc R
C10 C 0.82646(18) -0.29106(11) 0.20954(5) 0.0178(4) Uani 1 1 d .
C11 C 0.7682(2) -0.21176(13) 0.21689(6) 0.0245(4) Uani 1 1 d .
H11 H 0.7099 -0.2044 0.2375 0.029 Uiso 1 1 calc R
C12 C 0.7960(2) -0.14602(12) 0.19438(6) 0.0286(5) Uani 1 1 d .
H12 H 0.7578 -0.0927 0.1994 0.034 Uiso 1 1 calc R
C13 C 0.8797(2) -0.15754(12) 0.16434(6) 0.0268(5) Uani 1 1 d .
H13 H 0.9 -0.1127 0.1483 0.032 Uiso 1 1 calc R
C14 C 0.9331(2) -0.23554(11) 0.15813(5) 0.0213(4) Uani 1 1 d .
H14 H 0.9895 -0.2433 0.1372 0.026 Uiso 1 1 calc R
C16 C 1.27071(19) -0.32582(11) 0.13626(5) 0.0175(4) Uani 1 1 d .
C17 C 1.3512(2) -0.29055(12) 0.10798(5) 0.0216(4) Uani 1 1 d .
H17 H 1.4371 -0.2649 0.1136 0.026 Uiso 1 1 calc R
C18 C 1.3059(2) -0.29313(12) 0.07273(5) 0.0236(4) Uani 1 1 d .
H18 H 1.3603 -0.2694 0.0538 0.028 Uiso 1 1 calc R
C19 C 1.1795(2) -0.33077(12) 0.06449(5) 0.0224(4) Uani 1 1 d .
H19 H 1.1463 -0.3336 0.0401 0.027 Uiso 1 1 calc R
C20 C 1.10551(19) -0.36334(11) 0.09293(5) 0.0190(4) Uani 1 1 d .
H20 H 1.0195 -0.3889 0.0875 0.023 Uiso 1 1 calc R
C23 C 0.74958(19) -0.42106(12) 0.12534(5) 0.0209(4) Uani 1 1 d .
H23 H 0.7399 -0.3684 0.1368 0.025 Uiso 1 1 calc R
C24 C 0.6449(2) -0.44730(14) 0.10298(6) 0.0293(4) Uani 1 1 d .
H24 H 0.5653 -0.4139 0.099 0.035 Uiso 1 1 calc R
C25 C 0.6593(2) -0.52453(14) 0.08638(6) 0.0334(5) Uani 1 1 d .
H25 H 0.5884 -0.545 0.0709 0.04 Uiso 1 1 calc R
C26 C 0.7747(2) -0.57087(12) 0.09228(5) 0.0266(4) Uani 1 1 d .
H26 H 0.7848 -0.6234 0.0807 0.032 Uiso 1 1 calc R
C27 C 0.87978(19) -0.54101(11) 0.11573(5) 0.0174(4) Uani 1 1 d .
C51 C 0.1623(2) -0.08298(14) 0.07057(7) 0.0340(5) Uani 1 1 d .
H51A H 0.163 -0.1417 0.0777 0.051 Uiso 1 1 calc R
H51B H 0.1435 -0.0786 0.0444 0.051 Uiso 1 1 calc R
H51C H 0.0902 -0.0536 0.0842 0.051 Uiso 1 1 calc R
C52 C 0.5833(3) 0.27418(13) 0.15734(6) 0.0325(5) Uani 1 1 d .
H52A H 0.5915 0.2575 0.183 0.049 Uiso 1 1 calc R
H52B H 0.4908 0.2969 0.1529 0.049 Uiso 1 1 calc R
H52C H 0.6528 0.3167 0.1518 0.049 Uiso 1 1 calc R
C53 C 0.9020(2) -0.00572(13) -0.01326(5) 0.0258(4) Uani 1 1 d .
H53A H 0.9908 -0.0292 -0.0056 0.039 Uiso 1 1 calc R
H53B H 0.9164 0.0505 -0.0229 0.039 Uiso 1 1 calc R
H53C H 0.8614 -0.041 -0.0322 0.039 Uiso 1 1 calc R
C54 C 0.4165(2) -0.07657(13) 0.00719(6) 0.0316(5) Uani 1 1 d .
H54A H 0.4679 -0.1236 0.0175 0.047 Uiso 1 1 calc R
H54B H 0.4674 -0.0536 -0.0136 0.047 Uiso 1 1 calc R
H54C H 0.3254 -0.0957 -0.001 0.047 Uiso 1 1 calc R
C55 C 0.2676(2) 0.08133(15) 0.02143(6) 0.0333(5) Uani 1 1 d .
H55A H 0.1901 0.0499 0.0111 0.05 Uiso 1 1 calc R
H55B H 0.3139 0.1124 0.002 0.05 Uiso 1 1 calc R
H55C H 0.233 0.1203 0.0399 0.05 Uiso 1 1 calc R
C56 C 0.4648(2) 0.26940(11) 0.07016(5) 0.0266(4) Uani 1 1 d .
H56A H 0.4411 0.3172 0.0856 0.04 Uiso 1 1 calc R
H56B H 0.3918 0.2608 0.052 0.04 Uiso 1 1 calc R
H56C H 0.5526 0.2801 0.0577 0.04 Uiso 1 1 calc R
C57 C 0.3125(2) 0.16623(14) 0.12464(6) 0.0283(5) Uani 1 1 d .
H57A H 0.3212 0.1262 0.1447 0.042 Uiso 1 1 calc R
H57B H 0.24 0.1477 0.1078 0.042 Uiso 1 1 calc R
H57C H 0.2883 0.221 0.1345 0.042 Uiso 1 1 calc R
C58 C 0.6458(2) 0.12755(14) -0.01658(5) 0.0279(5) Uani 1 1 d .
H58A H 0.7198 0.1328 -0.0347 0.042 Uiso 1 1 calc R
H58B H 0.5994 0.1813 -0.0136 0.042 Uiso 1 1 calc R
H58C H 0.5788 0.0859 -0.0248 0.042 Uiso 1 1 calc R
C59 C 0.8624(2) 0.17231(13) 0.03728(6) 0.0257(4) Uani 1 1 d .
H59A H 0.9131 0.1565 0.0594 0.039 Uiso 1 1 calc R
H59B H 0.8214 0.2276 0.0407 0.039 Uiso 1 1 calc R
H59C H 0.9259 0.1736 0.0165 0.039 Uiso 1 1 calc R
C60 C 0.34319(19) -0.04851(12) 0.11354(5) 0.0213(4) Uani 1 1 d .
C61 C 0.2696(2) -0.08788(12) 0.14230(6) 0.0285(5) Uani 1 1 d .
H61 H 0.1844 -0.115 0.1373 0.034 Uiso 1 1 calc R
C62 C 0.3206(2) -0.08702(12) 0.17696(6) 0.0309(5) Uani 1 1 d .
H62 H 0.2706 -0.1132 0.1961 0.037 Uiso 1 1 calc R
C63 C 0.4456(2) -0.04787(13) 0.18438(5) 0.0280(4) Uani 1 1 d .
H63 H 0.4823 -0.0459 0.2084 0.034 Uiso 1 1 calc R
C64 C 0.5140(2) -0.01207(11) 0.15550(5) 0.0207(4) Uani 1 1 d .
H64 H 0.6 0.0142 0.1603 0.025 Uiso 1 1 calc R
C65 C 0.72710(19) 0.15975(11) 0.13732(5) 0.0163(4) Uani 1 1 d .
C66 C 0.8323(2) 0.18451(12) 0.16183(5) 0.0214(4) Uani 1 1 d .
H66 H 0.8187 0.2314 0.1772 0.026 Uiso 1 1 calc R
C67 C 0.9533(2) 0.14099(12) 0.16340(5) 0.0233(4) Uani 1 1 d .
H67 H 1.0242 0.1577 0.1798 0.028 Uiso 1 1 calc R
C68 C 0.9725(2) 0.07208(12) 0.14099(5) 0.0222(4) Uani 1 1 d .
H68 H 1.0561 0.0411 0.1415 0.027 Uiso 1 1 calc R
C69 C 0.86603(18) 0.05053(12) 0.11806(5) 0.0181(3) Uani 1 1 d .
H69 H 0.8787 0.0035 0.1027 0.022 Uiso 1 1 calc R
C70 C 0.78117(17) -0.07299(11) 0.03622(5) 0.0159(3) Uani 1 1 d .
C71 C 0.84212(19) -0.15001(12) 0.02743(5) 0.0213(4) Uani 1 1 d .
H71 H 0.9066 -0.1532 0.0079 0.026 Uiso 1 1 calc R
C72 C 0.8092(2) -0.22050(12) 0.04676(5) 0.0246(4) Uani 1 1 d .
H72 H 0.85 -0.2724 0.0407 0.03 Uiso 1 1 calc R
C73 C 0.7155(2) -0.21492(11) 0.07528(6) 0.0259(4) Uani 1 1 d .
H73 H 0.6901 -0.2627 0.089 0.031 Uiso 1 1 calc R
C74 C 0.66048(19) -0.13804(11) 0.08313(5) 0.0204(4) Uani 1 1 d .
H74 H 0.5973 -0.1344 0.1029 0.025 Uiso 1 1 calc R
N1 N 0.80360(17) -0.35833(10) 0.23098(4) 0.0205(3) Uani 1 1 d .
N2 N 1.31116(16) -0.32614(9) 0.17161(4) 0.0203(3) Uani 1 1 d .
N3 N 0.99666(16) -0.58429(9) 0.12296(4) 0.0190(3) Uani 1 1 d .
N7 N 0.29682(15) -0.04575(10) 0.07862(5) 0.0240(3) Uani 1 1 d .
N8 N 0.60536(17) 0.20160(9) 0.13389(4) 0.0204(3) Uani 1 1 d .
N9 N 0.80888(16) -0.00191(10) 0.01796(4) 0.0188(3) Uani 1 1 d .
NA N 1.14609(15) -0.36171(9) 0.12823(4) 0.0159(3) Uani 1 1 d .
NA' N 0.46754(16) -0.01167(9) 0.12077(4) 0.0171(3) Uani 1 1 d .
NB N 0.91010(16) -0.30180(9) 0.18002(4) 0.0162(3) Uani 1 1 d .
NB' N 0.68966(15) -0.06751(9) 0.06478(4) 0.0151(3) Uani 1 1 d .
NC N 0.86549(15) -0.46493(9) 0.13216(4) 0.0147(3) Uani 1 1 d .
NC' N 0.74488(15) 0.09153(9) 0.11583(4) 0.0144(3) Uani 1 1 d .
SiA Si 0.87870(5) -0.45783(3) 0.220258(13) 0.01751(10) Uani 1 1 d .
SiA' Si 0.72149(5) 0.09416(3) 0.028377(13) 0.01642(10) Uani 1 1 d .
SiB Si 1.12364(5) -0.54638(3) 0.154441(13) 0.01813(10) Uani 1 1 d .
SiB' Si 0.48194(5) 0.17345(3) 0.099412(13) 0.01615(10) Uani 1 1 d .
SiC' Si 0.39452(5) 0.00685(3) 0.043278(15) 0.02085(11) Uani 1 1 d .
SiC Si 1.20013(5) -0.36704(3) 0.207055(14) 0.01926(11) Uani 1 1 d .
Ru Ru 1.022706(14) -0.421387(8) 0.172201(4) 0.01269(3) Uani 1 1 d .
Ru' Ru 0.581436(14) 0.052608(8) 0.076646(4) 0.01213(3) Uani 1 1 d .
HA H 1.060(3) -0.4832(19) 0.1982(8) 0.079(10) Uiso 1 1 d .
HA' H 0.550(3) 0.1162(18) 0.0508(8) 0.067(9) Uiso 1 1 d .

loop_
_atom_site_aniso_label
_atom_site_aniso_U_11
_atom_site_aniso_U_22
_atom_site_aniso_U_33
_atom_site_aniso_U_23
_atom_site_aniso_U_13
_atom_site_aniso_U_12
C1 0.0242(11) 0.0406(12) 0.0206(10) -0.0049(9) 0.0056(8) 0.0023(9)
C2 0.0169(10) 0.0313(10) 0.0295(11) -0.0003(8) -0.0040(8) -0.0031(8)
C3 0.0429(12) 0.0156(8) 0.0219(9) -0.0031(7) 0.0034(9) 0.0027(9)
C4 0.0300(12) 0.0301(10) 0.0179(9) 0.0050(8) -0.0004(8) -0.0048(8)
C5 0.0327(12) 0.0314(11) 0.0205(9) 0.0009(8) 0.0017(9) -0.0145(9)
C6 0.0258(10) 0.0458(14) 0.0335(11) 0.0126(10) -0.0110(9) -0.0021(10)
C7 0.0283(11) 0.0354(11) 0.0199(10) -0.0055(8) -0.0018(8) -0.0090(9)
C8 0.0546(15) 0.0227(10) 0.0247(10) 0.0014(8) -0.0048(10) 0.0196(10)
C9 0.0229(11) 0.0368(12) 0.0422(13) -0.0050(10) 0.0069(9) 0.0117(9)
C10 0.0119(8) 0.0218(9) 0.0196(9) -0.0063(7) -0.0039(7) -0.0007(7)
C11 0.0201(10) 0.0279(10) 0.0256(10) -0.0117(8) -0.0034(8) 0.0040(8)
C12 0.0265(11) 0.0198(9) 0.0394(12) -0.0105(9) -0.0121(9) 0.0082(8)
C13 0.0270(11) 0.0160(9) 0.0373(12) 0.0018(8) -0.0042(9) 0.0017(8)
C14 0.0198(10) 0.0164(8) 0.0278(10) 0.0022(7) -0.0001(8) 0.0004(7)
C16 0.0158(9) 0.0148(8) 0.0221(9) -0.0006(7) 0.0012(7) 0.0030(7)
C17 0.0186(9) 0.0190(9) 0.0274(10) -0.0018(8) 0.0053(8) -0.0020(7)
C18 0.0263(10) 0.0206(9) 0.0238(10) 0.0028(8) 0.0100(8) -0.0001(8)
C19 0.0276(10) 0.0245(10) 0.0152(9) 0.0004(7) 0.0024(8) 0.0003(8)
C20 0.0185(9) 0.0204(9) 0.0180(9) 0.0004(7) -0.0007(7) 0.0016(7)
C23 0.0186(9) 0.0182(8) 0.0260(9) 0.0047(8) -0.0002(8) -0.0004(8)
C24 0.0200(10) 0.0314(11) 0.0365(11) 0.0092(9) -0.0097(9) 0.0001(9)
C25 0.0316(12) 0.0344(12) 0.0342(12) 0.0065(9) -0.0178(9) -0.0105(9)
C26 0.0355(11) 0.0209(10) 0.0233(9) -0.0005(8) -0.0068(8) -0.0053(9)
C27 0.0215(9) 0.0164(8) 0.0142(8) 0.0025(7) 0.0019(7) -0.0024(7)
C51 0.0157(9) 0.0302(11) 0.0560(15) -0.0108(11) -0.0012(9) -0.0045(8)
C52 0.0385(12) 0.0294(11) 0.0297(11) -0.0146(9) -0.0098(10) 0.0145(10)
C53 0.0231(10) 0.0330(11) 0.0213(9) -0.0015(8) 0.0082(8) -0.0036(9)
C54 0.0315(11) 0.0305(10) 0.0329(11) -0.0142(9) -0.0054(9) 0.0003(10)
C55 0.0278(11) 0.0332(11) 0.0388(12) -0.0046(10) -0.0154(9) 0.0054(10)
C56 0.0337(11) 0.0178(9) 0.0285(10) -0.0021(7) -0.0036(9) 0.0074(8)
C57 0.0201(10) 0.0340(11) 0.0307(11) -0.0042(9) 0.0047(9) 0.0097(9)
C58 0.0265(11) 0.0364(12) 0.0207(10) 0.0089(9) -0.0028(8) -0.0010(9)
C59 0.0274(11) 0.0234(10) 0.0263(10) 0.0024(8) 0.0008(9) -0.0081(8)
C60 0.0152(9) 0.0130(8) 0.0356(11) -0.0031(8) 0.0065(8) 0.0055(7)
C61 0.0185(9) 0.0177(9) 0.0493(13) -0.0010(9) 0.0132(9) 0.0005(8)
C62 0.0299(10) 0.0223(9) 0.0405(12) 0.0095(9) 0.0210(10) 0.0065(8)
C63 0.0304(11) 0.0273(10) 0.0264(10) 0.0074(8) 0.0102(8) 0.0079(9)
C64 0.0197(9) 0.0188(8) 0.0235(9) 0.0020(7) 0.0049(8) 0.0039(8)
C65 0.0188(9) 0.0145(8) 0.0158(8) 0.0032(7) 0.0004(7) -0.0012(7)
C66 0.0271(10) 0.0195(9) 0.0174(9) -0.0012(7) -0.0053(8) -0.0038(8)
C67 0.0240(11) 0.0242(9) 0.0216(9) 0.0032(7) -0.0092(8) -0.0055(8)
C68 0.0162(8) 0.0237(9) 0.0268(9) 0.0059(7) -0.0028(8) 0.0024(8)
C69 0.0171(8) 0.0177(8) 0.0195(9) 0.0026(7) 0.0010(7) 0.0010(7)
C70 0.0120(8) 0.0197(9) 0.0161(8) -0.0048(7) -0.0018(6) -0.0019(7)
C71 0.0162(9) 0.0266(10) 0.0210(9) -0.0056(8) -0.0013(8) 0.0028(8)
C72 0.0251(10) 0.0196(9) 0.0292(11) -0.0083(8) -0.0045(9) 0.0072(8)
C73 0.0304(11) 0.0150(8) 0.0323(11) 0.0030(8) 0.0030(9) 0.0027(8)
C74 0.0202(9) 0.0173(8) 0.0239(10) 0.0008(7) 0.0034(8) 0.0014(7)
N1 0.0191(8) 0.0249(8) 0.0173(8) -0.0037(6) 0.0028(6) -0.0012(7)
N2 0.0156(7) 0.0237(8) 0.0214(8) 0.0007(7) -0.0029(7) -0.0017(6)
N3 0.0270(9) 0.0133(6) 0.0167(7) -0.0024(6) 0.0003(6) 0.0042(7)
N7 0.0145(7) 0.0203(7) 0.0372(9) -0.0067(8) 0.0004(7) -0.0010(6)
N8 0.0231(9) 0.0183(7) 0.0200(8) -0.0073(6) -0.0042(7) 0.0065(6)
N9 0.0185(8) 0.0218(8) 0.0162(7) -0.0008(6) 0.0041(6) -0.0022(6)
NA 0.0161(8) 0.0152(7) 0.0165(7) 0.0006(6) 0.0000(6) 0.0007(6)
NA' 0.0152(7) 0.0136(7) 0.0224(7) 0.0008(6) 0.0028(6) 0.0027(6)
NB 0.0148(7) 0.0146(7) 0.0193(8) -0.0037(6) -0.0019(6) -0.0003(6)
NB' 0.0139(7) 0.0133(7) 0.0180(7) -0.0007(6) 0.0007(6) 0.0008(6)
NC 0.0149(7) 0.0147(7) 0.0146(7) 0.0014(6) 0.0007(6) 0.0000(6)
NC' 0.0149(7) 0.0144(7) 0.0138(7) 0.0022(6) 0.0012(6) 0.0004(6)
SiA 0.0191(2) 0.0194(2) 0.0141(2) 0.00076(19) 0.00036(19) -0.0056(2)
SiA' 0.0167(2) 0.0169(2) 0.0157(2) 0.00266(18) -0.00082(19) -0.00320(19)
SiB 0.0189(2) 0.0168(2) 0.0186(2) -0.0003(2) -0.00058(19) 0.0067(2)
SiB' 0.0155(2) 0.0150(2) 0.0180(2) -0.00224(18) -0.0012(2) 0.00452(19)
SiC' 0.0187(3) 0.0198(2) 0.0241(3) -0.0065(2) -0.0060(2) 0.0027(2)
SiC 0.0173(3) 0.0242(3) 0.0162(2) 0.0021(2) -0.0037(2) 0.0003(2)
Ru 0.01378(6) 0.01120(6) 0.01308(6) 0.00057(5) 0.00045(5) 0.00063(5)
Ru' 0.01246(6) 0.01084(6) 0.01310(6) -0.00032(5) -0.00001(5) 0.00090(5)

loop_
_atom_type_symbol
_atom_type_description
_atom_type_scat_dispersion_real
_atom_type_scat_dispersion_imag
_atom_type_scat_source
C C 0.0033 0.0016 'International Tables Vol C Tables 4.2.6.8 and 6.1.1.4'
H H 0 0 'International Tables Vol C Tables 4.2.6.8 and 6.1.1.4'
N N 0.0061 0.0033 'International Tables Vol C Tables 4.2.6.8 and 6.1.1.4'
Si Si 0.0817 0.0704 'International Tables Vol C Tables 4.2.6.8 and 6.1.1.4'
Ru Ru -1.2594 0.8363 'International Tables Vol C Tables 4.2.6.8 and 6.1.1.4'

loop_
_geom_angle_atom_site_label_1
_geom_angle_atom_site_label_2
_geom_angle_atom_site_label_3
_geom_angle
N1 C1 H1A 109.5
N1 C1 H1B 109.5
H1A C1 H1B 109.5
N1 C1 H1C 109.5
H1A C1 H1C 109.5
H1B C1 H1C 109.5
N2 C2 H2A 109.5
N2 C2 H2B 109.5
H2A C2 H2B 109.5
N2 C2 H2C 109.5
H2A C2 H2C 109.5
H2B C2 H2C 109.5
N3 C3 H3A 109.5
N3 C3 H3B 109.5
H3A C3 H3B 109.5
N3 C3 H3C 109.5
H3A C3 H3C 109.5
H3B C3 H3C 109.5
SiA C4 H4A 109.5
SiA C4 H4B 109.5
H4A C4 H4B 109.5
SiA C4 H4C 109.5
H4A C4 H4C 109.5
H4B C4 H4C 109.5
SiA C5 H5A 109.5
SiA C5 H5B 109.5
H5A C5 H5B 109.5
SiA C5 H5C 109.5
H5A C5 H5C 109.5
H5B C5 H5C 109.5
SiC C6 H6A 109.5
SiC C6 H6B 109.5
H6A C6 H6B 109.5
SiC C6 H6C 109.5
H6A C6 H6C 109.5
H6B C6 H6C 109.5
SiC C7 H7A 109.5
SiC C7 H7B 109.5
H7A C7 H7B 109.5
SiC C7 H7C 109.5
H7A C7 H7C 109.5
H7B C7 H7C 109.5
SiB C8 H8A 109.5
SiB C8 H8B 109.5
H8A C8 H8B 109.5
SiB C8 H8C 109.5
H8A C8 H8C 109.5
H8B C8 H8C 109.5
SiB C9 H9A 109.5
SiB C9 H9B 109.5
H9A C9 H9B 109.5
SiB C9 H9C 109.5
H9A C9 H9C 109.5
H9B C9 H9C 109.5
N1 C10 NB 117.18(16)
N1 C10 C11 122.78(17)
NB C10 C11 120.04(17)
C12 C11 C10 120.08(19)
C12 C11 H11 120
C10 C11 H11 120
C11 C12 C13 119.56(18)
C11 C12 H12 120.2
C13 C12 H12 120.2
C14 C13 C12 118.39(19)
C14 C13 H13 120.8
C12 C13 H13 120.8
NB C14 C13 123.92(18)
NB C14 H14 118
C13 C14 H14 118
N2 C16 NA 117.32(16)
N2 C16 C17 122.92(17)
NA C16 C17 119.75(17)
C18 C17 C16 120.31(18)
C18 C17 H17 119.8
C16 C17 H17 119.8
C17 C18 C19 119.91(18)
C17 C18 H18 120
C19 C18 H18 120
C20 C19 C18 117.30(18)
C20 C19 H19 121.4
C18 C19 H19 121.4
NA C20 C19 124.70(18)
NA C20 H20 117.6
C19 C20 H20 117.6
NC C23 C24 124.45(19)
NC C23 H23 117.8
C24 C23 H23 117.8
C23 C24 C25 117.56(19)
C23 C24 H24 121.2
C25 C24 H24 121.2
C26 C25 C24 120.12(19)
C26 C25 H25 119.9
C24 C25 H25 119.9
C25 C26 C27 120.09(19)
C25 C26 H26 120
C27 C26 H26 120
N3 C27 NC 117.18(16)
N3 C27 C26 123.03(17)
NC C27 C26 119.80(17)
N7 C51 H51A 109.5
N7 C51 H51B 109.5
H51A C51 H51B 109.5
N7 C51 H51C 109.5
H51A C51 H51C 109.5
H51B C51 H51C 109.5
N8 C52 H52A 109.5
N8 C52 H52B 109.5
H52A C52 H52B 109.5
N8 C52 H52C 109.5
H52A C52 H52C 109.5
H52B C52 H52C 109.5
N9 C53 H53A 109.5
N9 C53 H53B 109.5
H53A C53 H53B 109.5
N9 C53 H53C 109.5
H53A C53 H53C 109.5
H53B C53 H53C 109.5
SiC' C54 H54A 109.5
SiC' C54 H54B 109.5
H54A C54 H54B 109.5
SiC' C54 H54C 109.5
H54A C54 H54C 109.5
H54B C54 H54C 109.5
SiC' C55 H55A 109.5
SiC' C55 H55B 109.5
H55A C55 H55B 109.5
SiC' C55 H55C 109.5
H55A C55 H55C 109.5
H55B C55 H55C 109.5
SiB' C56 H56A 109.5
SiB' C56 H56B 109.5
H56A C56 H56B 109.5
SiB' C56 H56C 109.5
H56A C56 H56C 109.5
H56B C56 H56C 109.5
SiB' C57 H57A 109.5
SiB' C57 H57B 109.5
H57A C57 H57B 109.5
SiB' C57 H57C 109.5
H57A C57 H57C 109.5
H57B C57 H57C 109.5
SiA' C58 H58A 109.5
SiA' C58 H58B 109.5
H58A C58 H58B 109.5
SiA' C58 H58C 109.5
H58A C58 H58C 109.5
H58B C58 H58C 109.5
SiA' C59 H59A 109.5
SiA' C59 H59B 109.5
H59A C59 H59B 109.5
SiA' C59 H59C 109.5
H59A C59 H59C 109.5
H59B C59 H59C 109.5
N7 C60 NA' 117.36(17)
N7 C60 C61 123.26(18)
NA' C60 C61 119.38(18)
C62 C61 C60 120.36(19)
C62 C61 H61 119.8
C60 C61 H61 119.8
C61 C62 C63 120.12(18)
C61 C62 H62 119.9
C63 C62 H62 119.9
C64 C63 C62 117.24(19)
C64 C63 H63 121.4
C62 C63 H63 121.4
NA' C64 C63 124.61(19)
NA' C64 H64 117.7
C63 C64 H64 117.7
NC' C65 N8 116.97(16)
NC' C65 C66 120.20(17)
N8 C65 C66 122.82(17)
C67 C66 C65 120.01(17)
C67 C66 H66 120
C65 C66 H66 120
C66 C67 C68 119.82(17)
C66 C67 H67 120.1
C68 C67 H67 120.1
C69 C68 C67 117.49(17)
C69 C68 H68 121.3
C67 C68 H68 121.3
NC' C69 C68 124.51(17)
NC' C69 H69 117.7
C68 C69 H69 117.7
N9 C70 NB' 116.83(15)
N9 C70 C71 123.12(16)
NB' C70 C71 120.05(16)
C72 C71 C70 120.61(18)
C72 C71 H71 119.7
C70 C71 H71 119.7
C71 C72 C73 119.18(17)
C71 C72 H72 120.4
C73 C72 H72 120.4
C74 C73 C72 117.96(18)
C74 C73 H73 121
C72 C73 H73 121
NB' C74 C73 124.72(18)
NB' C74 H74 117.6
C73 C74 H74 117.6
C10 N1 C1 118.26(16)
C10 N1 SiA 121.08(13)
C1 N1 SiA 120.65(13)
C16 N2 C2 118.06(16)
C16 N2 SiC 121.12(13)
C2 N2 SiC 120.82(13)
C27 N3 C3 117.63(16)
C27 N3 SiB 121.62(12)
C3 N3 SiB 120.68(13)
C60 N7 C51 118.11(17)
C60 N7 SiC' 121.11(13)
C51 N7 SiC' 120.72(15)
C65 N8 C52 117.70(16)
C65 N8 SiB' 121.04(12)
C52 N8 SiB' 121.09(13)
C70 N9 C53 118.44(16)
C70 N9 SiA' 121.76(12)
C53 N9 SiA' 119.52(13)
C20 NA C16 118.02(16)
C20 NA Ru 121.94(12)
C16 NA Ru 119.95(12)
C64 NA' C60 118.27(16)
C64 NA' Ru' 121.70(12)
C60 NA' Ru' 119.95(12)
C14 NB C10 118.01(15)
C14 NB Ru 121.50(12)
C10 NB Ru 120.15(11)
C74 NB' C70 117.47(15)
C74 NB' Ru' 122.00(12)
C70 NB' Ru' 120.33(11)
C23 NC C27 117.97(16)
C23 NC Ru 121.77(12)
C27 NC Ru 120.08(12)
C69 NC' C65 117.96(15)
C69 NC' Ru' 121.34(12)
C65 NC' Ru' 120.65(12)
N1 SiA C4 105.00(8)
N1 SiA C5 105.42(9)
C4 SiA C5 103.32(9)
N1 SiA Ru 100.61(5)
C4 SiA Ru 121.44(7)
C5 SiA Ru 119.12(7)
N1 SiA HA 129.2(9)
C4 SiA HA 87.6(9)
C5 SiA HA 119.4(9)
Ru SiA HA 37.6(9)
N9 SiA' C58 103.98(9)
N9 SiA' C59 105.57(9)
C58 SiA' C59 104.10(9)
N9 SiA' Ru' 100.89(5)
C58 SiA' Ru' 121.39(7)
C59 SiA' Ru' 118.80(7)
N9 SiA' HA' 131.8(9)
C58 SiA' HA' 89.1(9)
C59 SiA' HA' 115.9(9)
Ru' SiA' HA' 37.8(9)
N3 SiB C9 105.76(9)
N3 SiB C8 104.04(9)
C9 SiB C8 103.97(11)
N3 SiB HA 118.5(9)
C9 SiB HA 131.1(9)
C8 SiB HA 85.1(9)
N3 SiB Ru 100.69(5)
C9 SiB Ru 118.11(8)
C8 SiB Ru 122.20(7)
HA SiB Ru 37.4(9)
N8 SiB' C56 104.63(9)
N8 SiB' C57 104.40(9)
C56 SiB' C57 104.63(10)
N8 SiB' HA' 119.8(8)
C56 SiB' HA' 84.5(8)
C57 SiB' HA' 131.1(8)
N8 SiB' Ru' 100.81(5)
C56 SiB' Ru' 121.06(6)
C57 SiB' Ru' 119.03(7)
HA' SiB' Ru' 37.2(8)
N7 SiC' C55 104.98(9)
N7 SiC' C54 103.14(9)
C55 SiC' C54 102.98(10)
N7 SiC' Ru' 100.32(6)
C55 SiC' Ru' 122.17(7)
C54 SiC' Ru' 120.54(7)
N7 SiC' HA' 127.1(7)
C55 SiC' HA' 89.5(7)
C54 SiC' HA' 123.0(7)
Ru' SiC' HA' 35.9(7)
N2 SiC C7 103.82(9)
N2 SiC C6 103.88(9)
C7 SiC C6 103.82(10)
N2 SiC Ru 100.47(5)
C7 SiC Ru 119.14(7)
C6 SiC Ru 122.93(8)
N2 SiC HA 122.4(7)
C7 SiC HA 127.6(8)
C6 SiC HA 88.7(8)
Ru SiC HA 35.7(8)
NA Ru NC 91.43(5)
NA Ru NB 89.09(5)
NC Ru NB 91.23(5)
NA Ru SiC 80.71(4)
NC Ru SiC 172.12(4)
NB Ru SiC 88.08(4)
NA Ru SiA 168.93(4)
NC Ru SiA 90.60(4)
NB Ru SiA 79.99(4)
SiC Ru SiA 97.011(19)
NA Ru SiB 86.79(4)
NC Ru SiB 80.29(4)
NB Ru SiB 170.46(4)
SiC Ru SiB 99.720(19)
SiA Ru SiB 104.282(19)
NA Ru HA 130.6(13)
NC Ru HA 113.2(13)
NB Ru HA 129.8(12)
SiC Ru HA 72.9(13)
SiA Ru HA 57.8(13)
SiB Ru HA 58.5(12)
NA' Ru' NC' 90.78(5)
NA' Ru' NB' 88.43(5)
NC' Ru' NB' 92.01(5)
NA' Ru' SiC' 81.24(4)
NC' Ru' SiC' 171.87(4)
NB' Ru' SiC' 89.37(4)
NA' Ru' SiB' 85.48(4)
NC' Ru' SiB' 80.09(4)
NB' Ru' SiB' 169.94(4)
SiC' Ru' SiB' 97.583(19)
NA' Ru' SiA' 168.47(4)
NC' Ru' SiA' 89.77(4)
NB' Ru' SiA' 80.04(4)
SiC' Ru' SiA' 98.362(19)
SiB' Ru' SiA' 105.953(18)
NA' Ru' HA' 135.4(12)
NC' Ru' HA' 112.4(12)
NB' Ru' HA' 126.1(12)
SiC' Ru' HA' 72.9(12)
SiB' Ru' HA' 63.3(12)
SiA' Ru' HA' 54.3(12)

loop_
_geom_bond_atom_site_label_1
_geom_bond_atom_site_label_2
_geom_bond_distance
C1 N1 1.470(2)
C1 H1A 0.98
C1 H1B 0.98
C1 H1C 0.98
C2 N2 1.464(2)
C2 H2A 0.98
C2 H2B 0.98
C2 H2C 0.98
C3 N3 1.471(2)
C3 H3A 0.98
C3 H3B 0.98
C3 H3C 0.98
C4 SiA 1.8814(19)
C4 H4A 0.98
C4 H4B 0.98
C4 H4C 0.98
C5 SiA 1.888(2)
C5 H5A 0.98
C5 H5B 0.98
C5 H5C 0.98
C6 SiC 1.898(2)
C6 H6A 0.98
C6 H6B 0.98
C6 H6C 0.98
C7 SiC 1.898(2)
C7 H7A 0.98
C7 H7B 0.98
C7 H7C 0.98
C8 SiB 1.893(2)
C8 H8A 0.98
C8 H8B 0.98
C8 H8C 0.98
C9 SiB 1.885(2)
C9 H9A 0.98
C9 H9B 0.98
C9 H9C 0.98
C10 N1 1.355(2)
C10 NB 1.362(2)
C10 C11 1.419(3)
C11 C12 1.367(3)
C11 H11 0.95
C12 C13 1.380(3)
C12 H12 0.95
C13 C14 1.375(3)
C13 H13 0.95
C14 NB 1.352(2)
C14 H14 0.95
C16 N2 1.354(2)
C16 NA 1.369(2)
C16 C17 1.415(3)
C17 C18 1.365(3)
C17 H17 0.95
C18 C19 1.398(3)
C18 H18 0.95
C19 C20 1.369(3)
C19 H19 0.95
C20 NA 1.352(2)
C20 H20 0.95
C23 NC 1.348(2)
C23 C24 1.370(3)
C23 H23 0.95
C24 C25 1.389(3)
C24 H24 0.95
C25 C26 1.360(3)
C25 H25 0.95
C26 C27 1.415(3)
C26 H26 0.95
C27 N3 1.354(2)
C27 NC 1.370(2)
C51 N7 1.463(2)
C51 H51A 0.98
C51 H51B 0.98
C51 H51C 0.98
C52 N8 1.464(2)
C52 H52A 0.98
C52 H52B 0.98
C52 H52C 0.98
C53 N9 1.458(2)
C53 H53A 0.98
C53 H53B 0.98
C53 H53C 0.98
C54 SiC' 1.895(2)
C54 H54A 0.98
C54 H54B 0.98
C54 H54C 0.98
C55 SiC' 1.893(2)
C55 H55A 0.98
C55 H55B 0.98
C55 H55C 0.98
C56 SiB' 1.8854(19)
C56 H56A 0.98
C56 H56B 0.98
C56 H56C 0.98
C57 SiB' 1.886(2)
C57 H57A 0.98
C57 H57B 0.98
C57 H57C 0.98
C58 SiA' 1.881(2)
C58 H58A 0.98
C58 H58B 0.98
C58 H58C 0.98
C59 SiA' 1.882(2)
C59 H59A 0.98
C59 H59B 0.98
C59 H59C 0.98
C60 N7 1.357(3)
C60 NA' 1.367(2)
C60 C61 1.421(3)
C61 C62 1.363(3)
C61 H61 0.95
C62 C63 1.391(3)
C62 H62 0.95
C63 C64 1.374(3)
C63 H63 0.95
C64 NA' 1.350(2)
C64 H64 0.95
C65 NC' 1.361(2)
C65 N8 1.363(2)
C65 C66 1.415(3)
C66 C67 1.366(3)
C66 H66 0.95
C67 C68 1.391(3)
C67 H67 0.95
C68 C69 1.374(3)
C68 H68 0.95
C69 NC' 1.347(2)
C69 H69 0.95
C70 N9 1.351(2)
C70 NB' 1.374(2)
C70 C71 1.408(3)
C71 C72 1.374(3)
C71 H71 0.95
C72 C73 1.386(3)
C72 H72 0.95
C73 C74 1.376(3)
C73 H73 0.95
C74 NB' 1.348(2)
C74 H74 0.95
N1 SiA 1.7997(17)
N2 SiC 1.8095(17)
N3 SiB 1.7925(16)
N7 SiC' 1.8128(18)
N8 SiB' 1.7967(16)
N9 SiA' 1.8012(16)
NA Ru 2.2233(15)
NA' Ru' 2.2129(15)
NB Ru 2.2277(14)
NB' Ru' 2.2387(14)
NC Ru 2.2268(15)
NC' Ru' 2.2264(14)
SiA Ru 2.3213(5)
SiA HA 1.97(3)
SiA' Ru' 2.3266(5)
SiA' HA' 1.89(3)
SiB HA 2.00(3)
SiB Ru 2.3264(5)
SiB' HA' 2.11(3)
SiB' Ru' 2.3225(5)
SiC' Ru' 2.3042(5)
SiC' HA' 2.33(3)
SiC Ru 2.3117(5)
SiC HA 2.33(3)
Ru HA 1.42(3)
Ru' HA' 1.43(3)
